data_1552824
loop_
_publ_author_name
'Yan, Chao'
'Xu, Tie-Qi'
'Lu, Xiao-Bing'

_publ_section_title
;
 From Stereochemically Tunable Homopolymers to Stereomultiblock
 Copolymers: Lewis Base Regulates Stereochemistry in the Coordination
 Polymerization of 2-Vinylpyridine
;
_journal_issue 6
_journal_name_full Macromolecules
_journal_page_first 2240
_journal_paper_doi 10.1021/acs.macromol.8b00125
_journal_volume 51
_journal_year 2018
_chemical_formula_sum 'C22 H43 Lu N2 Si3'
_chemical_formula_weight 594.82
_space_group_IT_number 2
_space_group_name_Hall '-P 1'
_space_group_name_H-M_alt 'P -1'
_symmetry_cell_setting triclinic
_symmetry_space_group_name_H-M 'P -1'
_atom_sites_solution_hydrogens geom
_atom_sites_solution_primary direct
_atom_sites_solution_secondary difmap
_audit_creation_method SHELXL-97
_cell_angle_alpha 86.4550(10)
_cell_angle_beta 89.2030(10)
_cell_angle_gamma 89.3750(10)
_cell_formula_units_Z 2
_cell_length_a 10.4643(4)
_cell_length_b 11.3341(4)
_cell_length_c 12.5841(4)
_cell_measurement_reflns_used 6867
_cell_measurement_temperature 293(2)
_cell_measurement_theta_max 27.53
_cell_measurement_theta_min 1.62
_cell_volume 1489.44(9)
_computing_molecular_graphics 'Bruker SHELXTL'
_computing_publication_material 'Bruker SHELXTL'
_computing_structure_refinement 'SHELXL-97 (Sheldrick, 1997)'
_computing_structure_solution 'SHELXS-97 (Sheldrick, 1990)'
_diffrn_ambient_temperature 293(2)
_diffrn_detector_area_resol_mean 0.01
_diffrn_measured_fraction_theta_full 0.999
_diffrn_measured_fraction_theta_max 0.999
_diffrn_measurement_device_type 'Bruker Smart Apex CCD'
_diffrn_measurement_method \w-2\q
_diffrn_radiation_monochromator graphite
_diffrn_radiation_source 'fine-focus sealed tube'
_diffrn_radiation_type MoK\a
_diffrn_radiation_wavelength 0.71073
_diffrn_reflns_av_R_equivalents 0.0868
_diffrn_reflns_av_sigmaI/netI 0.0700
_diffrn_reflns_limit_h_max 13
_diffrn_reflns_limit_h_min -13
_diffrn_reflns_limit_k_max 14
_diffrn_reflns_limit_k_min -14
_diffrn_reflns_limit_l_max 16
_diffrn_reflns_limit_l_min -16
_diffrn_reflns_number 43376
_diffrn_reflns_theta_full 27.53
_diffrn_reflns_theta_max 27.53
_diffrn_reflns_theta_min 1.62
_diffrn_standards_decay_% none
_diffrn_standards_interval_count 0
_diffrn_standards_interval_time 0
_diffrn_standards_number 0
_exptl_absorpt_coefficient_mu 3.444
_exptl_absorpt_correction_T_max 0.685
_exptl_absorpt_correction_T_min 0.590
_exptl_absorpt_correction_type empirical
_exptl_absorpt_process_details 'ABSCOR by T.Higashi 8 March, 1995'
_exptl_crystal_colour brown
_exptl_crystal_density_diffrn 1.326
_exptl_crystal_density_method 'not measured'
_exptl_crystal_description block
_exptl_crystal_F_000 518
_exptl_crystal_size_max 0.16
_exptl_crystal_size_mid 0.13
_exptl_crystal_size_min 0.11
_refine_diff_density_max 1.322
_refine_diff_density_min -1.097
_refine_diff_density_rms 0.140
_refine_ls_extinction_method none
_refine_ls_goodness_of_fit_ref 1.018
_refine_ls_hydrogen_treatment constr
_refine_ls_matrix_type full
_refine_ls_number_parameters 257
_refine_ls_number_reflns 6867
_refine_ls_number_restraints 0
_refine_ls_restrained_S_all 1.018
_refine_ls_R_factor_all 0.0611
_refine_ls_R_factor_gt 0.0397
_refine_ls_shift/su_max 0.001
_refine_ls_shift/su_mean 0.000
_refine_ls_structure_factor_coef Fsqd
_refine_ls_weighting_details 'calc w=1/[\s^2^(Fo^2^)+(0.0252P)^2^+0.0000P] where P=(Fo^2^+2Fc^2^)/3'
_refine_ls_weighting_scheme calc
_refine_ls_wR_factor_gt 0.0647
_refine_ls_wR_factor_ref 0.0703
_reflns_number_gt 5308
_reflns_number_total 6867
_reflns_threshold_expression >2sigma(I)
_cod_data_source_file ma8b00125_si_002.cif
_cod_data_source_block 2
_cod_original_sg_symbol_H-M P-1
_cod_database_code 1552824

loop_
_symmetry_equiv_pos_as_xyz
'x, y, z'
'-x, -y, -z'

loop_
_atom_site_label
_atom_site_type_symbol
_atom_site_fract_x
_atom_site_fract_y
_atom_site_fract_z
_atom_site_U_iso_or_equiv
_atom_site_adp_type
_atom_site_occupancy
_atom_site_symmetry_multiplicity
_atom_site_calc_flag
_atom_site_refinement_flags
C12 C -0.2791(5) 0.4066(6) 0.2667(5) 0.079(2) Uani 1 1 d .
H12A H -0.3091 0.3315 0.2958 0.119 Uiso 1 1 calc R
H12B H -0.3334 0.4348 0.2095 0.119 Uiso 1 1 calc R
H12C H -0.2808 0.4622 0.3213 0.119 Uiso 1 1 calc R
C8 C 0.4772(6) 0.3438(5) -0.0864(5) 0.0734(19) Uani 1 1 d .
H8A H 0.4159 0.3953 -0.1220 0.110 Uiso 1 1 calc R
H8B H 0.5147 0.2924 -0.1363 0.110 Uiso 1 1 calc R
H8C H 0.5428 0.3901 -0.0572 0.110 Uiso 1 1 calc R
C4 C 0.1552(6) 0.2329(5) 0.6035(5) 0.079(2) Uani 1 1 d .
H4A H 0.1952 0.3074 0.6126 0.118 Uiso 1 1 calc R
H4B H 0.1253 0.1999 0.6713 0.118 Uiso 1 1 calc R
H4C H 0.0843 0.2446 0.5562 0.118 Uiso 1 1 calc R
C16 C 0.0407(7) -0.0592(6) 0.1562(5) 0.077(2) Uani 1 1 d .
H16 H -0.0385 -0.0764 0.1286 0.092 Uiso 1 1 calc R
C6 C 0.1907(6) -0.0096(5) 0.5153(5) 0.080(2) Uani 1 1 d .
H6A H 0.1260 0.0087 0.4633 0.119 Uiso 1 1 calc R
H6B H 0.1519 -0.0440 0.5793 0.119 Uiso 1 1 calc R
H6C H 0.2512 -0.0646 0.4878 0.119 Uiso 1 1 calc R
C10 C -0.1231(5) 0.3092(5) 0.0897(4) 0.0619(16) Uani 1 1 d .
H10A H -0.0396 0.3013 0.0582 0.093 Uiso 1 1 calc R
H10B H -0.1779 0.3529 0.0406 0.093 Uiso 1 1 calc R
H10C H -0.1580 0.2322 0.1063 0.093 Uiso 1 1 calc R
C15 C 0.1348(8) -0.1423(5) 0.1603(5) 0.074(2) Uani 1 1 d .
H15 H 0.1221 -0.2161 0.1340 0.088 Uiso 1 1 calc R
C1 C 0.3466(4) 0.2003(4) 0.4252(3) 0.0358(11) Uani 1 1 d .
H1A H 0.4043 0.1431 0.3952 0.043 Uiso 1 1 calc R
H1B H 0.3990 0.2641 0.4475 0.043 Uiso 1 1 calc R
C2 C 0.3059(5) 0.3395(4) 0.1189(4) 0.0457(13) Uani 1 1 d .
H2A H 0.2356 0.3750 0.0785 0.055 Uiso 1 1 calc R
H2B H 0.3620 0.4041 0.1331 0.055 Uiso 1 1 calc R
C5 C 0.3900(5) 0.0841(5) 0.6536(4) 0.0621(16) Uani 1 1 d .
H5A H 0.4584 0.0382 0.6249 0.093 Uiso 1 1 calc R
H5B H 0.3465 0.0377 0.7091 0.093 Uiso 1 1 calc R
H5C H 0.4241 0.1535 0.6822 0.093 Uiso 1 1 calc R
C9 C 0.2834(6) 0.1529(5) -0.0416(4) 0.0643(17) Uani 1 1 d .
H9A H 0.2432 0.1008 0.0115 0.096 Uiso 1 1 calc R
H9B H 0.3303 0.1072 -0.0910 0.096 Uiso 1 1 calc R
H9C H 0.2193 0.1996 -0.0789 0.096 Uiso 1 1 calc R
C14 C 0.2495(7) -0.1150(5) 0.2043(4) 0.0632(17) Uani 1 1 d .
H14 H 0.3156 -0.1704 0.2105 0.076 Uiso 1 1 calc R
C11 C -0.0488(5) 0.5404(4) 0.1744(4) 0.0639(17) Uani 1 1 d .
H11A H -0.0488 0.5877 0.2352 0.096 Uiso 1 1 calc R
H11B H -0.1026 0.5772 0.1205 0.096 Uiso 1 1 calc R
H11C H 0.0367 0.5336 0.1468 0.096 Uiso 1 1 calc R
C21 C 0.4379(4) 0.6016(4) 0.3869(4) 0.0411(12) Uani 1 1 d .
H21 H 0.5250 0.6171 0.3829 0.049 Uiso 1 1 calc R
C3 C -0.0049(4) 0.3141(4) 0.3121(3) 0.0322(11) Uani 1 1 d .
H3A H -0.0421 0.2372 0.3294 0.039 Uiso 1 1 calc R
H3B H -0.0122 0.3573 0.3762 0.039 Uiso 1 1 calc R
C22 C 0.3907(4) 0.5027(4) 0.3467(4) 0.0388(12) Uani 1 1 d .
H22 H 0.4482 0.4512 0.3160 0.047 Uiso 1 1 calc R
C20 C 0.3552(4) 0.6785(4) 0.4337(4) 0.0419(12) Uani 1 1 d .
H20 H 0.3852 0.7461 0.4628 0.050 Uiso 1 1 calc R
C18 C 0.1876(4) 0.5513(4) 0.3930(4) 0.0447(13) Uani 1 1 d .
H18 H 0.1006 0.5350 0.3949 0.054 Uiso 1 1 calc R
C19 C 0.2273(5) 0.6529(4) 0.4363(4) 0.0489(14) Uani 1 1 d .
H19 H 0.1686 0.7034 0.4668 0.059 Uiso 1 1 calc R
C17 C 0.0624(5) 0.0506(5) 0.1927(4) 0.0556(15) Uani 1 1 d .
H17 H -0.0033 0.1066 0.1886 0.067 Uiso 1 1 calc R
C13 C 0.2634(5) -0.0029(5) 0.2390(4) 0.0478(13) Uani 1 1 d .
H13 H 0.3414 0.0156 0.2680 0.057 Uiso 1 1 calc R
N2 N 0.2665(3) 0.4745(3) 0.3483(3) 0.0332(9) Uani 1 1 d .
N1 N 0.1735(3) 0.0804(3) 0.2338(3) 0.0343(9) Uani 1 1 d .
Si1 Si 0.27457(12) 0.12865(12) 0.54536(10) 0.0378(3) Uani 1 1 d .
Si2 Si 0.39521(12) 0.25261(12) 0.02401(11) 0.0388(3) Uani 1 1 d .
Si3 Si -0.11088(12) 0.38976(13) 0.21500(11) 0.0432(4) Uani 1 1 d .
Lu Lu 0.216485(17) 0.279900(17) 0.284469(16) 0.02805(7) Uani 1 1 d .
C7 C 0.5248(5) 0.1609(5) 0.0903(5) 0.0690(17) Uiso 1 1 d .
H7A H 0.5762 0.2101 0.1318 0.103 Uiso 1 1 calc R
H7B H 0.5773 0.1263 0.0372 0.103 Uiso 1 1 calc R
H7C H 0.4872 0.0994 0.1361 0.103 Uiso 1 1 calc R

loop_
_atom_site_aniso_label
_atom_site_aniso_U_11
_atom_site_aniso_U_22
_atom_site_aniso_U_33
_atom_site_aniso_U_23
_atom_site_aniso_U_13
_atom_site_aniso_U_12
C12 0.037(3) 0.122(6) 0.075(5) 0.019(4) 0.002(3) 0.026(3)
C8 0.096(5) 0.053(4) 0.067(4) 0.012(3) 0.047(4) 0.012(3)
C4 0.081(4) 0.099(5) 0.054(4) 0.000(4) 0.019(3) 0.037(4)
C16 0.083(5) 0.072(5) 0.080(5) -0.029(4) -0.009(4) -0.036(4)
C6 0.112(5) 0.068(4) 0.058(4) 0.006(3) 0.010(4) -0.043(4)
C10 0.054(3) 0.088(5) 0.043(3) 0.002(3) -0.008(3) -0.004(3)
C15 0.131(6) 0.038(4) 0.053(4) -0.012(3) 0.006(4) -0.023(4)
C1 0.034(2) 0.034(3) 0.042(3) -0.013(2) -0.009(2) 0.002(2)
C2 0.054(3) 0.039(3) 0.044(3) -0.004(2) 0.010(3) -0.006(2)
C5 0.079(4) 0.063(4) 0.042(3) 0.010(3) -0.007(3) 0.013(3)
C9 0.088(4) 0.059(4) 0.048(4) -0.020(3) -0.003(3) -0.012(3)
C14 0.100(5) 0.042(4) 0.048(4) -0.008(3) 0.000(4) 0.014(3)
C11 0.078(4) 0.054(4) 0.057(4) 0.016(3) 0.005(3) 0.015(3)
C21 0.027(2) 0.038(3) 0.059(3) -0.008(3) 0.001(2) -0.004(2)
C3 0.028(2) 0.035(3) 0.034(3) -0.003(2) 0.003(2) -0.006(2)
C22 0.034(3) 0.033(3) 0.052(3) -0.013(2) 0.004(2) -0.004(2)
C20 0.044(3) 0.040(3) 0.043(3) -0.010(2) 0.000(2) -0.010(2)
C18 0.032(3) 0.044(3) 0.059(4) -0.008(3) 0.010(2) 0.001(2)
C19 0.042(3) 0.037(3) 0.069(4) -0.023(3) 0.012(3) 0.005(2)
C17 0.048(3) 0.056(4) 0.064(4) -0.011(3) -0.012(3) -0.016(3)
C13 0.056(3) 0.052(4) 0.036(3) -0.009(3) -0.003(3) 0.005(3)
N2 0.031(2) 0.027(2) 0.042(2) -0.0069(18) -0.0003(18) -0.0012(17)
N1 0.037(2) 0.033(2) 0.034(2) -0.0037(18) -0.0027(18) -0.0056(18)
Si1 0.0416(8) 0.0379(8) 0.0338(8) -0.0034(6) 0.0007(6) 0.0036(6)
Si2 0.0393(7) 0.0396(8) 0.0373(8) -0.0028(6) 0.0057(6) 0.0008(6)
Si3 0.0295(7) 0.0588(10) 0.0400(8) 0.0054(7) 0.0014(6) 0.0093(7)
Lu 0.02407(10) 0.02900(11) 0.03131(12) -0.00360(8) 0.00062(7) -0.00178(7)

loop_
_atom_type_symbol
_atom_type_description
_atom_type_scat_dispersion_real
_atom_type_scat_dispersion_imag
_atom_type_scat_source
C C 0.0033 0.0016 'International Tables Vol C Tables 4.2.6.8 and 6.1.1.4'
H H 0.0000 0.0000 'International Tables Vol C Tables 4.2.6.8 and 6.1.1.4'
Lu Lu -0.4720 5.8584 'International Tables Vol C Tables 4.2.6.8 and 6.1.1.4'
N N 0.0061 0.0033 'International Tables Vol C Tables 4.2.6.8 and 6.1.1.4'
Si Si 0.0817 0.0704 'International Tables Vol C Tables 4.2.6.8 and 6.1.1.4'

loop_
_geom_angle_atom_site_label_1
_geom_angle_atom_site_label_2
_geom_angle_atom_site_label_3
_geom_angle
Si3 C12 H12A 109.5
Si3 C12 H12B 109.5
H12A C12 H12B 109.5
Si3 C12 H12C 109.5
H12A C12 H12C 109.5
H12B C12 H12C 109.5
Si2 C8 H8A 109.5
Si2 C8 H8B 109.5
H8A C8 H8B 109.5
Si2 C8 H8C 109.5
H8A C8 H8C 109.5
H8B C8 H8C 109.5
Si1 C4 H4A 109.5
Si1 C4 H4B 109.5
H4A C4 H4B 109.5
Si1 C4 H4C 109.5
H4A C4 H4C 109.5
H4B C4 H4C 109.5
C15 C16 C17 120.0(6)
C15 C16 H16 120.0
C17 C16 H16 120.0
Si1 C6 H6A 109.5
Si1 C6 H6B 109.5
H6A C6 H6B 109.5
Si1 C6 H6C 109.5
H6A C6 H6C 109.5
H6B C6 H6C 109.5
Si3 C10 H10A 109.5
Si3 C10 H10B 109.5
H10A C10 H10B 109.5
Si3 C10 H10C 109.5
H10A C10 H10C 109.5
H10B C10 H10C 109.5
C16 C15 C14 118.4(6)
C16 C15 H15 120.8
C14 C15 H15 120.8
Si1 C1 Lu 120.6(2)
Si1 C1 H1A 107.2
Lu C1 H1A 107.2
Si1 C1 H1B 107.2
Lu C1 H1B 107.2
H1A C1 H1B 106.8
Si2 C2 Lu 129.5(2)
Si2 C2 H2A 104.9
Lu C2 H2A 104.9
Si2 C2 H2B 104.9
Lu C2 H2B 104.9
H2A C2 H2B 105.8
Si1 C5 H5A 109.5
Si1 C5 H5B 109.5
H5A C5 H5B 109.5
Si1 C5 H5C 109.5
H5A C5 H5C 109.5
H5B C5 H5C 109.5
Si2 C9 H9A 109.5
Si2 C9 H9B 109.5
H9A C9 H9B 109.5
Si2 C9 H9C 109.5
H9A C9 H9C 109.5
H9B C9 H9C 109.5
C15 C14 C13 117.9(6)
C15 C14 H14 121.1
C13 C14 H14 121.1
Si3 C11 H11A 109.5
Si3 C11 H11B 109.5
H11A C11 H11B 109.5
Si3 C11 H11C 109.5
H11A C11 H11C 109.5
H11B C11 H11C 109.5
C22 C21 C20 119.1(4)
C22 C21 H21 120.5
C20 C21 H21 120.5
Si3 C3 Lu 124.8(2)
Si3 C3 H3A 106.1
Lu C3 H3A 106.1
Si3 C3 H3B 106.1
Lu C3 H3B 106.1
H3A C3 H3B 106.3
N2 C22 C21 124.2(4)
N2 C22 H22 117.9
C21 C22 H22 117.9
C19 C20 C21 118.4(4)
C19 C20 H20 120.8
C21 C20 H20 120.8
N2 C18 C19 123.9(4)
N2 C18 H18 118.1
C19 C18 H18 118.1
C20 C19 C18 118.7(4)
C20 C19 H19 120.6
C18 C19 H19 120.6
N1 C17 C16 122.8(6)
N1 C17 H17 118.6
C16 C17 H17 118.6
N1 C13 C14 124.6(5)
N1 C13 H13 117.7
C14 C13 H13 117.7
C18 N2 C22 115.7(4)
C18 N2 Lu 128.3(3)
C22 N2 Lu 115.7(3)
C13 N1 C17 116.2(4)
C13 N1 Lu 121.2(3)
C17 N1 Lu 122.5(3)
C1 Si1 C6 111.3(2)
C1 Si1 C5 115.0(2)
C6 Si1 C5 105.6(3)
C1 Si1 C4 109.2(2)
C6 Si1 C4 108.7(3)
C5 Si1 C4 106.8(3)
C2 Si2 C9 109.6(2)
C2 Si2 C7 111.9(3)
C9 Si2 C7 109.0(3)
C2 Si2 C8 114.3(2)
C9 Si2 C8 106.4(3)
C7 Si2 C8 105.4(3)
C3 Si3 C11 110.4(2)
C3 Si3 C10 112.4(2)
C11 Si3 C10 106.5(3)
C3 Si3 C12 113.0(2)
C11 Si3 C12 108.2(3)
C10 Si3 C12 106.1(3)
C2 Lu C3 118.11(16)
C2 Lu C1 120.87(17)
C3 Lu C1 120.86(15)
C2 Lu N1 93.80(14)
C3 Lu N1 90.47(14)
C1 Lu N1 89.67(14)
C2 Lu N2 89.23(14)
C3 Lu N2 90.87(13)
C1 Lu N2 86.08(13)
N1 Lu N2 175.64(12)
Si2 C7 H7A 109.5
Si2 C7 H7B 109.5
H7A C7 H7B 109.5
Si2 C7 H7C 109.5
H7A C7 H7C 109.5
H7B C7 H7C 109.5

loop_
_geom_bond_atom_site_label_1
_geom_bond_atom_site_label_2
_geom_bond_distance
C12 Si3 1.880(5)
C12 H12A 0.9600
C12 H12B 0.9600
C12 H12C 0.9600
C8 Si2 1.882(5)
C8 H8A 0.9600
C8 H8B 0.9600
C8 H8C 0.9600
C4 Si1 1.881(5)
C4 H4A 0.9600
C4 H4B 0.9600
C4 H4C 0.9600
C16 C15 1.354(8)
C16 C17 1.375(7)
C16 H16 0.9300
C6 Si1 1.865(5)
C6 H6A 0.9600
C6 H6B 0.9600
C6 H6C 0.9600
C10 Si3 1.876(5)
C10 H10A 0.9600
C10 H10B 0.9600
C10 H10C 0.9600
C15 C14 1.376(8)
C15 H15 0.9300
C1 Si1 1.829(5)
C1 Lu 2.376(4)
C1 H1A 0.9700
C1 H1B 0.9700
C2 Si2 1.834(5)
C2 Lu 2.336(4)
C2 H2A 0.9700
C2 H2B 0.9700
C5 Si1 1.875(5)
C5 H5A 0.9600
C5 H5B 0.9600
C5 H5C 0.9600
C9 Si2 1.870(5)
C9 H9A 0.9600
C9 H9B 0.9600
C9 H9C 0.9600
C14 C13 1.378(7)
C14 H14 0.9300
C11 Si3 1.872(5)
C11 H11A 0.9600
C11 H11B 0.9600
C11 H11C 0.9600
C21 C22 1.359(6)
C21 C20 1.373(6)
C21 H21 0.9300
C3 Si3 1.830(4)
C3 Lu 2.369(4)
C3 H3A 0.9700
C3 H3B 0.9700
C22 N2 1.341(5)
C22 H22 0.9300
C20 C19 1.372(6)
C20 H20 0.9300
C18 N2 1.337(5)
C18 C19 1.376(6)
C18 H18 0.9300
C19 H19 0.9300
C17 N1 1.334(6)
C17 H17 0.9300
C13 N1 1.325(6)
C13 H13 0.9300
N2 Lu 2.458(3)
N1 Lu 2.436(4)
Si2 C7 1.873(6)
C7 H7A 0.9600
C7 H7B 0.9600
C7 H7C 0.9600

loop_
_geom_torsion_atom_site_label_1
_geom_torsion_atom_site_label_2
_geom_torsion_atom_site_label_3
_geom_torsion_atom_site_label_4
_geom_torsion
C17 C16 C15 C14 1.8(10)
C16 C15 C14 C13 -1.9(9)
C20 C21 C22 N2 0.7(8)
C22 C21 C20 C19 -1.0(7)
C21 C20 C19 C18 0.6(8)
N2 C18 C19 C20 0.3(8)
C15 C16 C17 N1 -0.5(10)
C15 C14 C13 N1 0.6(8)
C19 C18 N2 C22 -0.6(7)
C19 C18 N2 Lu 172.9(4)
C21 C22 N2 C18 0.1(7)
C21 C22 N2 Lu -174.3(4)
C14 C13 N1 C17 0.7(7)
C14 C13 N1 Lu -174.9(4)
C16 C17 N1 C13 -0.7(8)
C16 C17 N1 Lu 174.8(4)
Lu C1 Si1 C6 65.6(3)
Lu C1 Si1 C5 -174.3(2)
Lu C1 Si1 C4 -54.3(3)
Lu C2 Si2 C9 72.5(4)
Lu C2 Si2 C7 -48.5(4)
Lu C2 Si2 C8 -168.3(3)
Lu C3 Si3 C11 -56.2(3)
Lu C3 Si3 C10 62.5(3)
Lu C3 Si3 C12 -177.5(3)
Si2 C2 Lu C3 -123.6(3)
Si2 C2 Lu C1 60.8(4)
Si2 C2 Lu N1 -31.1(3)
Si2 C2 Lu N2 145.8(3)
Si3 C3 Lu C2 -2.7(3)
Si3 C3 Lu C1 172.9(2)
Si3 C3 Lu N1 -97.2(3)
Si3 C3 Lu N2 86.9(3)
Si1 C1 Lu C2 -168.5(2)
Si1 C1 Lu C3 16.1(3)
Si1 C1 Lu N1 -74.3(2)
Si1 C1 Lu N2 104.7(2)
C13 N1 Lu C2 83.3(4)
C17 N1 Lu C2 -92.0(4)
C13 N1 Lu C3 -158.5(4)
C17 N1 Lu C3 26.2(4)
C13 N1 Lu C1 -37.6(4)
C17 N1 Lu C1 147.1(4)
C13 N1 Lu N2 -50.6(17)
C17 N1 Lu N2 134.1(15)
C18 N2 Lu C2 125.9(4)
C22 N2 Lu C2 -60.5(3)
C18 N2 Lu C3 7.8(4)
C22 N2 Lu C3 -178.6(3)
C18 N2 Lu C1 -113.1(4)
C22 N2 Lu C1 60.5(3)
C18 N2 Lu N1 -100.1(16)
C22 N2 Lu N1 73.5(16)
